data_1501869
loop_
_publ_author_name
'Chen, Yan'
'Ju, Tong'

_publ_section_title
;
 Enantioselective synthesis of A key A-ring intermediate for the
 preparation of 1\a,25-dihydroxyvitamin D(3).
;
_journal_issue 1
_journal_name_full 'Organic letters'
_journal_page_first 86
_journal_page_last 89
_journal_paper_doi 10.1021/ol102586w
_journal_volume 13
_journal_year 2011
_chemical_absolute_configuration rm
_chemical_formula_moiety 'C16 H17 N O7'
_chemical_formula_sum 'C16 H17 N O7'
_chemical_formula_weight 335.31
_chemical_name_systematic
; 
 ? 
;
_space_group_IT_number 4
_symmetry_cell_setting monoclinic
_symmetry_space_group_name_Hall 'P 2yb'
_symmetry_space_group_name_H-M 'P 1 21 1'
_atom_sites_solution_hydrogens geom
_atom_sites_solution_primary direct
_atom_sites_solution_secondary difmap
_audit_creation_method SHELXL-97
_cell_angle_alpha 90.00
_cell_angle_beta 102.13(3)
_cell_angle_gamma 90.00
_cell_formula_units_Z 2
_cell_length_a 7.4253(15)
_cell_length_b 6.7697(14)
_cell_length_c 16.333(3)
_cell_measurement_reflns_used 2895
_cell_measurement_temperature 293(2)
_cell_measurement_theta_max 27.89
_cell_measurement_theta_min 2.35
_cell_volume 802.7(3)
_computing_cell_refinement 'SAINT (Bruker, 2004)'
_computing_data_collection 'APEX-II (Bruker, 2004)'
_computing_data_reduction SAINT
_computing_molecular_graphics 'SHELXTL-XP (Bruker, 2004)'
_computing_publication_material SHELXTL
_computing_structure_refinement 'SHELXL-97 (Sheldrick, 1997)'
_computing_structure_solution 'SHELXS-97 (Sheldrick, 1990)'
_diffrn_ambient_temperature 293(2)
_diffrn_measured_fraction_theta_full 0.990
_diffrn_measured_fraction_theta_max 0.990
_diffrn_measurement_device_type 'Bruker APEX-II area-detector diffractometer'
_diffrn_measurement_method '\f and \w scan'
_diffrn_radiation_monochromator graphite
_diffrn_radiation_source 'fine-focus sealed tube'
_diffrn_radiation_type MoK\a
_diffrn_radiation_wavelength 0.71073
_diffrn_reflns_av_R_equivalents 0.0218
_diffrn_reflns_av_sigmaI/netI 0.0310
_diffrn_reflns_limit_h_max 8
_diffrn_reflns_limit_h_min -8
_diffrn_reflns_limit_k_max 8
_diffrn_reflns_limit_k_min -7
_diffrn_reflns_limit_l_max 19
_diffrn_reflns_limit_l_min -13
_diffrn_reflns_number 4135
_diffrn_reflns_theta_full 25.20
_diffrn_reflns_theta_max 25.20
_diffrn_reflns_theta_min 2.55
_diffrn_standards_number 0
_exptl_absorpt_coefficient_mu 0.110
_exptl_absorpt_correction_T_max 0.989
_exptl_absorpt_correction_T_min 0.975
_exptl_absorpt_correction_type multi-scan
_exptl_absorpt_process_details 'SADABS (Sheldrick, 1996)'
_exptl_crystal_colour colorless
_exptl_crystal_density_diffrn 1.387
_exptl_crystal_density_method 'not measured'
_exptl_crystal_description block
_exptl_crystal_F_000 352
_exptl_crystal_size_max 0.30
_exptl_crystal_size_mid 0.26
_exptl_crystal_size_min 0.21
_refine_diff_density_max 0.114
_refine_diff_density_min -0.130
_refine_diff_density_rms 0.029
_refine_ls_abs_structure_details 'Flack H D (1983), Acta Cryst. A39, 876-881'
_refine_ls_abs_structure_Flack -0.3(13)
_refine_ls_extinction_method none
_refine_ls_goodness_of_fit_ref 1.040
_refine_ls_hydrogen_treatment constr
_refine_ls_matrix_type full
_refine_ls_number_parameters 219
_refine_ls_number_reflns 2299
_refine_ls_number_restraints 1
_refine_ls_restrained_S_all 1.040
_refine_ls_R_factor_all 0.0496
_refine_ls_R_factor_gt 0.0371
_refine_ls_shift/su_max 0.017
_refine_ls_shift/su_mean 0.001
_refine_ls_structure_factor_coef Fsqd
_refine_ls_weighting_details 'calc w=1/[\s^2^(Fo^2^)+(0.0519P)^2^+0.0000P] where P=(Fo^2^+2Fc^2^)/3'
_refine_ls_weighting_scheme calc
_refine_ls_wR_factor_gt 0.0875
_refine_ls_wR_factor_ref 0.0955
_reflns_number_gt 1864
_reflns_number_total 2299
_reflns_threshold_expression >2sigma(I)
_cod_data_source_file ol102586w_si_002.cif
_cod_data_source_block 1
_cod_depositor_comments
;
The following automatic conversions were performed:

'_symmetry_cell_setting' value 'Monoclinic' changed to 'monoclinic'
according to /home/saulius/struct/CIF-dictionaries/cif_core.dic
dictionary named 'cif_core.dic' version 2.4.1 from 2010-06-29.

Automatic conversion script
Id: cif_fix_values 1715 2011-07-08 13:25:40Z adriana 
;
_cod_original_sg_symbol_H-M 'P 21'
_cod_database_code 1501869

loop_
_symmetry_equiv_pos_as_xyz
'x, y, z'
'-x, y+1/2, -z'

loop_
_atom_site_label
_atom_site_type_symbol
_atom_site_fract_x
_atom_site_fract_y
_atom_site_fract_z
_atom_site_U_iso_or_equiv
_atom_site_adp_type
_atom_site_occupancy
_atom_site_symmetry_multiplicity
_atom_site_calc_flag
_atom_site_refinement_flags
C1 C -0.0459(3) 0.5339(4) -0.07547(13) 0.0411(6) Uani 1 1 d .
N1 N -0.2077(3) 0.5241(4) -0.14551(13) 0.0536(5) Uani 1 1 d .
O1 O -0.3577(3) 0.5681(4) -0.13146(12) 0.0766(7) Uani 1 1 d .
C2 C -0.0715(3) 0.5272(4) 0.00506(14) 0.0431(6) Uani 1 1 d .
H2 H -0.1893 0.5236 0.0161 0.052 Uiso 1 1 calc R
O2 O -0.1843(3) 0.4722(4) -0.21384(11) 0.0754(7) Uani 1 1 d .
C3 C 0.0818(3) 0.5259(4) 0.06914(13) 0.0427(6) Uani 1 1 d .
H3 H 0.0677 0.5204 0.1243 0.051 Uiso 1 1 calc R
O3 O 0.5789(2) 0.4831(4) 0.10665(10) 0.0659(6) Uani 1 1 d .
C4 C 0.2583(3) 0.5327(4) 0.05229(13) 0.0406(5) Uani 1 1 d .
O4 O 0.3891(2) 0.5358(3) 0.19544(8) 0.0477(4) Uani 1 1 d .
C5 C 0.2787(4) 0.5465(4) -0.03059(14) 0.0489(6) Uani 1 1 d .
H5 H 0.3958 0.5549 -0.0423 0.059 Uiso 1 1 calc R
O5 O 0.1946(3) 0.4113(4) 0.40920(10) 0.0666(6) Uani 1 1 d .
C6 C 0.1261(3) 0.5476(4) -0.09493(14) 0.0491(7) Uani 1 1 d .
H6 H 0.1383 0.5575 -0.1503 0.059 Uiso 1 1 calc R
O6 O -0.0194(3) 0.3178(4) 0.29821(12) 0.0776(7) Uani 1 1 d .
C7 C 0.4278(3) 0.5142(4) 0.11926(13) 0.0458(6) Uani 1 1 d .
O7 O 0.7130(3) 0.6540(4) 0.39200(10) 0.0746(7) Uani 1 1 d .
C8 C 0.5307(3) 0.4895(4) 0.26939(14) 0.0493(7) Uani 1 1 d .
H8 H 0.6246 0.4035 0.2541 0.059 Uiso 1 1 calc R
C9 C 0.4303(4) 0.3816(4) 0.32781(15) 0.0529(7) Uani 1 1 d .
H9A H 0.5186 0.3345 0.3763 0.063 Uiso 1 1 calc R
H9B H 0.3663 0.2680 0.2993 0.063 Uiso 1 1 calc R
C10 C 0.2928(4) 0.5183(5) 0.35589(14) 0.0557(7) Uani 1 1 d .
H10 H 0.2053 0.5682 0.3068 0.067 Uiso 1 1 calc R
C11 C 0.3875(5) 0.6905(6) 0.40661(19) 0.0760(9) Uani 1 1 d .
H11A H 0.2985 0.7955 0.4063 0.091 Uiso 1 1 calc R
H11B H 0.4302 0.6483 0.4642 0.091 Uiso 1 1 calc R
C12 C 0.5477(5) 0.7703(5) 0.37451(18) 0.0697(9) Uani 1 1 d .
H12 H 0.5663 0.9133 0.3807 0.084 Uiso 1 1 calc R
C13 C 0.6171(4) 0.6805(5) 0.30577(15) 0.0559(7) Uani 1 1 d .
C14 C 0.0402(4) 0.3147(5) 0.37202(18) 0.0581(7) Uani 1 1 d .
C15 C -0.0420(5) 0.2057(6) 0.43401(19) 0.0792(10) Uani 1 1 d .
H15A H -0.0997 0.2975 0.4652 0.119 Uiso 1 1 calc R
H15B H 0.0529 0.1348 0.4716 0.119 Uiso 1 1 calc R
H15C H -0.1323 0.1141 0.4053 0.119 Uiso 1 1 calc R
C16 C 0.7206(4) 0.7990(6) 0.25303(18) 0.0754(9) Uani 1 1 d .
H16A H 0.7735 0.9133 0.2837 0.113 Uiso 1 1 calc R
H16B H 0.6377 0.8399 0.2026 0.113 Uiso 1 1 calc R
H16C H 0.8169 0.7194 0.2391 0.113 Uiso 1 1 calc R

loop_
_atom_site_aniso_label
_atom_site_aniso_U_11
_atom_site_aniso_U_22
_atom_site_aniso_U_33
_atom_site_aniso_U_23
_atom_site_aniso_U_13
_atom_site_aniso_U_12
C1 0.0433(14) 0.0365(13) 0.0439(12) -0.0014(12) 0.0101(10) 0.0018(13)
N1 0.0528(14) 0.0506(13) 0.0548(13) 0.0026(12) 0.0053(10) 0.0004(13)
O1 0.0445(12) 0.1025(19) 0.0794(13) -0.0055(13) 0.0052(10) 0.0065(13)
C2 0.0385(14) 0.0391(13) 0.0543(13) 0.0020(12) 0.0155(11) 0.0001(13)
O2 0.0766(14) 0.0968(18) 0.0483(10) -0.0075(11) 0.0032(9) 0.0009(13)
C3 0.0451(14) 0.0436(14) 0.0432(12) -0.0005(12) 0.0182(11) -0.0023(13)
O3 0.0386(10) 0.1031(18) 0.0591(10) -0.0024(11) 0.0175(8) 0.0042(12)
C4 0.0406(13) 0.0410(14) 0.0425(12) -0.0015(12) 0.0138(10) 0.0010(13)
O4 0.0399(9) 0.0649(12) 0.0383(8) -0.0023(9) 0.0082(7) 0.0026(10)
C5 0.0436(14) 0.0595(17) 0.0471(13) -0.0037(13) 0.0177(11) -0.0007(15)
O5 0.0556(12) 0.0987(17) 0.0462(10) 0.0042(11) 0.0121(8) -0.0205(12)
C6 0.0542(16) 0.0562(17) 0.0399(12) -0.0017(13) 0.0167(11) 0.0034(15)
O6 0.0606(13) 0.1118(19) 0.0548(12) 0.0001(12) -0.0009(10) -0.0063(14)
C7 0.0417(14) 0.0525(16) 0.0455(13) -0.0013(13) 0.0147(11) 0.0005(14)
O7 0.0673(14) 0.0979(18) 0.0516(11) -0.0007(11) -0.0035(9) -0.0182(14)
C8 0.0402(14) 0.0629(19) 0.0430(12) 0.0019(12) 0.0048(11) 0.0043(13)
C9 0.0523(16) 0.0551(17) 0.0476(14) 0.0039(12) 0.0022(11) -0.0046(14)
C10 0.0522(16) 0.0675(19) 0.0495(14) 0.0076(15) 0.0152(12) -0.0013(16)
C11 0.088(2) 0.076(2) 0.0726(18) -0.0159(17) 0.0366(17) -0.019(2)
C12 0.077(2) 0.066(2) 0.0680(19) -0.0116(16) 0.0191(16) -0.0158(19)
C13 0.0498(17) 0.0659(19) 0.0481(15) 0.0052(14) 0.0018(13) -0.0065(15)
C14 0.0400(15) 0.075(2) 0.0572(17) -0.0040(15) 0.0064(13) -0.0015(15)
C15 0.061(2) 0.102(3) 0.0730(19) 0.0106(19) 0.0104(16) -0.019(2)
C16 0.067(2) 0.090(2) 0.0703(18) 0.0062(17) 0.0160(15) -0.023(2)

loop_
_atom_type_symbol
_atom_type_description
_atom_type_scat_dispersion_real
_atom_type_scat_dispersion_imag
_atom_type_scat_source
C C 0.0033 0.0016 'International Tables Vol C Tables 4.2.6.8 and 6.1.1.4'
H H 0.0000 0.0000 'International Tables Vol C Tables 4.2.6.8 and 6.1.1.4'
N N 0.0061 0.0033 'International Tables Vol C Tables 4.2.6.8 and 6.1.1.4'
O O 0.0106 0.0060 'International Tables Vol C Tables 4.2.6.8 and 6.1.1.4'

loop_
_geom_angle_atom_site_label_1
_geom_angle_atom_site_label_2
_geom_angle_atom_site_label_3
_geom_angle
C2 C1 C6 123.0(2)
C2 C1 N1 119.3(2)
C6 C1 N1 117.7(2)
O2 N1 O1 123.7(2)
O2 N1 C1 118.3(2)
O1 N1 C1 118.0(2)
C1 C2 C3 118.2(2)
C1 C2 H2 120.9
C3 C2 H2 120.9
C2 C3 C4 120.7(2)
C2 C3 H3 119.6
C4 C3 H3 119.6
C3 C4 C5 119.4(2)
C3 C4 C7 122.43(19)
C5 C4 C7 118.1(2)
C7 O4 C8 119.13(19)
C6 C5 C4 120.1(2)
C6 C5 H5 119.9
C4 C5 H5 119.9
C14 O5 C10 117.5(2)
C5 C6 C1 118.5(2)
C5 C6 H6 120.8
C1 C6 H6 120.8
O3 C7 O4 124.6(2)
O3 C7 C4 124.4(2)
O4 C7 C4 111.1(2)
C12 O7 C13 60.91(18)
O4 C8 C13 108.4(2)
O4 C8 C9 105.1(2)
C13 C8 C9 112.9(2)
O4 C8 H8 110.1
C13 C8 H8 110.1
C9 C8 H8 110.1
C8 C9 C10 110.3(2)
C8 C9 H9A 109.6
C10 C9 H9A 109.6
C8 C9 H9B 109.6
C10 C9 H9B 109.6
H9A C9 H9B 108.1
O5 C10 C11 106.9(2)
O5 C10 C9 109.5(2)
C11 C10 C9 111.7(2)
O5 C10 H10 109.6
C11 C10 H10 109.6
C9 C10 H10 109.6
C12 C11 C10 113.4(2)
C12 C11 H11A 108.9
C10 C11 H11A 108.9
C12 C11 H11B 108.9
C10 C11 H11B 108.9
H11A C11 H11B 107.7
O7 C12 C13 60.0(2)
O7 C12 C11 116.2(3)
C13 C12 C11 123.5(3)
O7 C12 H12 115.2
C13 C12 H12 115.2
C11 C12 H12 115.2
O7 C13 C12 59.05(17)
O7 C13 C16 114.6(2)
C12 C13 C16 121.6(3)
O7 C13 C8 111.0(2)
C12 C13 C8 118.0(2)
C16 C13 C8 117.3(2)
O6 C14 O5 123.1(3)
O6 C14 C15 125.4(3)
O5 C14 C15 111.5(2)
C14 C15 H15A 109.5
C14 C15 H15B 109.5
H15A C15 H15B 109.5
C14 C15 H15C 109.5
H15A C15 H15C 109.5
H15B C15 H15C 109.5
C13 C16 H16A 109.5
C13 C16 H16B 109.5
H16A C16 H16B 109.5
C13 C16 H16C 109.5
H16A C16 H16C 109.5
H16B C16 H16C 109.5

loop_
_geom_bond_atom_site_label_1
_geom_bond_atom_site_label_2
_geom_bond_distance
C1 C2 1.369(3)
C1 C6 1.383(3)
C1 N1 1.476(3)
N1 O2 1.217(2)
N1 O1 1.221(3)
C2 C3 1.375(3)
C2 H2 0.9300
C3 C4 1.395(3)
C3 H3 0.9300
O3 C7 1.201(3)
C4 C5 1.397(3)
C4 C7 1.489(3)
O4 C7 1.342(3)
O4 C8 1.459(3)
C5 C6 1.374(3)
C5 H5 0.9300
O5 C14 1.348(3)
O5 C10 1.443(3)
C6 H6 0.9300
O6 C14 1.194(3)
O7 C12 1.435(4)
O7 C13 1.450(3)
C8 C13 1.508(4)
C8 C9 1.516(3)
C8 H8 0.9800
C9 C10 1.519(4)
C9 H9A 0.9700
C9 H9B 0.9700
C10 C11 1.514(4)
C10 H10 0.9800
C11 C12 1.498(4)
C11 H11A 0.9700
C11 H11B 0.9700
C12 C13 1.462(4)
C12 H12 0.9800
C13 C16 1.502(4)
C14 C15 1.484(4)
C15 H15A 0.9600
C15 H15B 0.9600
C15 H15C 0.9600
C16 H16A 0.9600
C16 H16B 0.9600
C16 H16C 0.9600
